data_4023928
loop_
_publ_author_name
'Claire C. A. Cariou'
'Guy J. Clarkson'
'Michael Shipman'

_publ_contact_author_address
;
Department of Chemistry
University of Warwick
Gibbethill Road
Coventry
CV4 7AL
UK
;
_publ_contact_author_email m.shipman@warwick.ac.uk
_publ_contact_author_name 'Michael Shipman'
_publ_contact_author_phone '024 765 23186'
_publ_section_title
;
 Rapid Synthesis of 1,3,4,4-Tetrasubstituted \b-Lactams from
 Methyleneaziridines Using a Four-Component Reaction
;
_journal_name_full 'Journal of Organic Chemistry'
_journal_page_first 9762
_journal_page_last 9764
_journal_paper_doi 10.1021/jo801664g
_journal_volume 73
_journal_year 2008
_chemical_formula_sum 'C34 H35 N O3'
_chemical_formula_weight 505.63
_space_group_IT_number 2
_symmetry_cell_setting triclinic
_symmetry_space_group_name_Hall '-P 1'
_symmetry_space_group_name_H-M 'P -1'
_atom_sites_solution_hydrogens geom
_atom_sites_solution_primary direct
_atom_sites_solution_secondary difmap
_audit_creation_method SHELXL-97
_cell_angle_alpha 106.709(2)
_cell_angle_beta 99.009(2)
_cell_angle_gamma 112.083(3)
_cell_formula_units_Z 2
_cell_length_a 9.7661(3)
_cell_length_b 11.6217(3)
_cell_length_c 14.3084(4)
_cell_measurement_reflns_used 30507
_cell_measurement_temperature 120(2)
_cell_measurement_theta_max 27.00
_cell_measurement_theta_min 2.91
_cell_volume 1375.72(8)
_computing_cell_refinement 'DENZO (Otwinowski & Minor, 1997) & COLLECT (Hooft, R.W.W., 1998)'
_computing_data_collection 'COLLECT (Hooft, R.W.W., 1998)'
_computing_data_reduction 'DENZO (Otwinowski & Minor, 1997) & COLLECT (Hooft, R.W.W., 1998)'
_computing_molecular_graphics 'SHELXTL (Sheldrick, 1997)'
_computing_publication_material 'SHELXTL (Sheldrick, 1997)'
_computing_structure_refinement 'SHELXL-97 (Sheldrick, 1997)'
_computing_structure_solution 'SHELXS-97 (Sheldrick, 1990)'
_diffrn_ambient_temperature 120(2)
_diffrn_detector_area_resol_mean 9.091
_diffrn_measured_fraction_theta_full 0.995
_diffrn_measured_fraction_theta_max 0.989
_diffrn_measurement_device_type 'Bruker-Nonius Roper CCD camera on \k-goniostat'
_diffrn_measurement_method '\f & \w scans'
_diffrn_radiation_monochromator graphite
_diffrn_radiation_source 'Bruker-Nonius FR591 rotating anode'
_diffrn_radiation_type MoK\a
_diffrn_radiation_wavelength 0.71073
_diffrn_reflns_av_R_equivalents 0.0501
_diffrn_reflns_av_sigmaI/netI 0.0395
_diffrn_reflns_limit_h_max 12
_diffrn_reflns_limit_h_min -12
_diffrn_reflns_limit_k_max 15
_diffrn_reflns_limit_k_min -15
_diffrn_reflns_limit_l_max 18
_diffrn_reflns_limit_l_min -18
_diffrn_reflns_number 29928
_diffrn_reflns_theta_full 26.50
_diffrn_reflns_theta_max 27.57
_diffrn_reflns_theta_min 3.00
_diffrn_standards_decay_% nil
_exptl_absorpt_coefficient_mu 0.077
_exptl_absorpt_correction_T_max 0.7456
_exptl_absorpt_correction_T_min 0.6677
_exptl_absorpt_correction_type multi-scan
_exptl_absorpt_process_details 'SADABS 2007/2 (Sheldrick, G.M., 2007)'
_exptl_crystal_colour colourless
_exptl_crystal_density_diffrn 1.221
_exptl_crystal_density_method 'not measured'
_exptl_crystal_description block
_exptl_crystal_F_000 540
_exptl_crystal_size_max 0.38
_exptl_crystal_size_mid 0.24
_exptl_crystal_size_min 0.18
_refine_diff_density_max 0.319
_refine_diff_density_min -0.226
_refine_diff_density_rms 0.041
_refine_ls_extinction_method none
_refine_ls_goodness_of_fit_ref 1.036
_refine_ls_hydrogen_treatment constr
_refine_ls_matrix_type full
_refine_ls_number_parameters 344
_refine_ls_number_reflns 6292
_refine_ls_number_restraints 0
_refine_ls_restrained_S_all 1.036
_refine_ls_R_factor_all 0.0643
_refine_ls_R_factor_gt 0.0466
_refine_ls_shift/su_max 0.000
_refine_ls_shift/su_mean 0.000
_refine_ls_structure_factor_coef Fsqd
_refine_ls_weighting_details 'calc w=1/[\s^2^(Fo^2^)+(0.0549P)^2^+0.3974P] where P=(Fo^2^+2Fc^2^)/3'
_refine_ls_weighting_scheme calc
_refine_ls_wR_factor_gt 0.1124
_refine_ls_wR_factor_ref 0.1217
_reflns_number_gt 4937
_reflns_number_total 6292
_reflns_threshold_expression >2sigma(I)
_cod_data_source_file jo801664g_si_001.cif
_cod_data_source_block cc3(2a)
_cod_database_code 4023928

loop_
_symmetry_equiv_pos_as_xyz
'x, y, z'
'-x, -y, -z'

loop_
_atom_site_label
_atom_site_type_symbol
_atom_site_fract_x
_atom_site_fract_y
_atom_site_fract_z
_atom_site_U_iso_or_equiv
_atom_site_adp_type
_atom_site_occupancy
_atom_site_symmetry_multiplicity
_atom_site_calc_flag
_atom_site_refinement_flags
_atom_site_disorder_assembly
_atom_site_disorder_group
C1 C 1.30344(19) 0.00923(15) -0.01391(13) 0.0381(4) Uani 1 1 d . . .
H1A H 1.3476 -0.0308 -0.0634 0.057 Uiso 1 1 calc R . .
H1B H 1.1928 -0.0229 -0.0462 0.057 Uiso 1 1 calc R . .
H1C H 1.3170 -0.0165 0.0451 0.057 Uiso 1 1 calc R . .
O2 O 1.38048(12) 0.15188(10) 0.01912(8) 0.0342(2) Uani 1 1 d . . .
C3 C 1.32787(15) 0.22372(14) 0.08507(10) 0.0268(3) Uani 1 1 d . . .
C4 C 1.39809(16) 0.36189(14) 0.11031(11) 0.0300(3) Uani 1 1 d . . .
H4A H 1.4720 0.3997 0.0784 0.036 Uiso 1 1 calc R . .
C5 C 1.36064(16) 0.44411(14) 0.18157(11) 0.0296(3) Uani 1 1 d . . .
H5A H 1.4098 0.5382 0.1985 0.036 Uiso 1 1 calc R . .
C6 C 1.25181(15) 0.39142(13) 0.22924(10) 0.0268(3) Uani 1 1 d . . .
C7 C 1.17856(16) 0.25293(13) 0.20046(11) 0.0276(3) Uani 1 1 d . . .
H7A H 1.1018 0.2149 0.2305 0.033 Uiso 1 1 calc R . .
C8 C 1.21485(16) 0.16869(13) 0.12878(11) 0.0280(3) Uani 1 1 d . . .
H8A H 1.1628 0.0743 0.1098 0.034 Uiso 1 1 calc R . .
C9 C 1.22427(16) 0.48545(14) 0.31397(11) 0.0306(3) Uani 1 1 d . . .
H9A H 1.2985 0.5083 0.3798 0.037 Uiso 1 1 calc R . .
H9B H 1.2462 0.5696 0.3021 0.037 Uiso 1 1 calc R . .
N10 N 1.06897(13) 0.43165(11) 0.32251(9) 0.0261(2) Uani 1 1 d . . .
O11 O 1.06775(13) 0.33543(11) 0.44611(8) 0.0385(3) Uani 1 1 d . . .
C11 C 1.01085(16) 0.37086(13) 0.38462(10) 0.0278(3) Uani 1 1 d . . .
C12 C 0.85324(16) 0.36811(13) 0.34769(10) 0.0256(3) Uani 1 1 d . . .
H12A H 0.8302 0.4278 0.4021 0.031 Uiso 1 1 calc R . .
C13 C 0.92519(15) 0.43789(12) 0.27569(10) 0.0235(3) Uani 1 1 d . . .
C14 C 0.95019(15) 0.58293(12) 0.30345(10) 0.0252(3) Uani 1 1 d . . .
H14A H 1.0004 0.6323 0.3780 0.030 Uiso 1 1 calc R . .
H14B H 1.0212 0.6261 0.2682 0.030 Uiso 1 1 calc R . .
C15 C 0.79982(16) 0.59385(13) 0.27425(12) 0.0306(3) Uani 1 1 d . . .
H15A H 0.7403 0.5302 0.2031 0.037 Uiso 1 1 calc R . .
H15B H 0.7374 0.5658 0.3190 0.037 Uiso 1 1 calc R . .
C16 C 0.82023(16) 0.73181(13) 0.28199(10) 0.0261(3) Uani 1 1 d . . .
C17 C 0.93518(17) 0.84783(14) 0.36086(11) 0.0306(3) Uani 1 1 d . . .
H17A H 1.0044 0.8408 0.4111 0.037 Uiso 1 1 calc R . .
C18 C 0.94993(19) 0.97408(15) 0.36694(12) 0.0361(3) Uani 1 1 d . . .
H18A H 1.0294 1.0524 0.4208 0.043 Uiso 1 1 calc R . .
C19 C 0.84898(19) 0.98549(15) 0.29473(12) 0.0372(4) Uani 1 1 d . . .
H19A H 0.8577 1.0713 0.2995 0.045 Uiso 1 1 calc R . .
C20 C 0.73548(18) 0.87129(16) 0.21574(12) 0.0359(3) Uani 1 1 d . . .
H20A H 0.6660 0.8785 0.1659 0.043 Uiso 1 1 calc R . .
C21 C 0.72280(16) 0.74609(15) 0.20904(11) 0.0306(3) Uani 1 1 d . . .
H21A H 0.6459 0.6684 0.1534 0.037 Uiso 1 1 calc R . .
C22 C 0.85223(16) 0.34975(13) 0.16201(10) 0.0245(3) Uani 1 1 d . . .
H22A H 0.7405 0.3264 0.1434 0.029 Uiso 1 1 calc R . .
H22B H 0.8617 0.2652 0.1502 0.029 Uiso 1 1 calc R . .
C23 C 0.92405(17) 0.41428(13) 0.09085(10) 0.0283(3) Uani 1 1 d . . .
H23A H 0.8964 0.4881 0.0914 0.034 Uiso 1 1 calc R . .
H23B H 1.0382 0.4532 0.1167 0.034 Uiso 1 1 calc R . .
C24 C 0.86890(15) 0.31389(13) -0.01757(10) 0.0256(3) Uani 1 1 d . . .
C25 C 0.96015(16) 0.25481(13) -0.05374(10) 0.0270(3) Uani 1 1 d . . .
H25A H 1.0588 0.2794 -0.0100 0.032 Uiso 1 1 calc R . .
C26 C 0.90979(16) 0.16062(14) -0.15249(11) 0.0294(3) Uani 1 1 d . . .
H26A H 0.9741 0.1218 -0.1759 0.035 Uiso 1 1 calc R . .
C27 C 0.76606(17) 0.12308(16) -0.21687(11) 0.0354(3) Uani 1 1 d . . .
H27A H 0.7311 0.0581 -0.2843 0.043 Uiso 1 1 calc R . .
C28 C 0.67331(18) 0.18071(18) -0.18252(12) 0.0399(4) Uani 1 1 d . . .
H28A H 0.5747 0.1555 -0.2266 0.048 Uiso 1 1 calc R . .
C29 C 0.72450(17) 0.27566(16) -0.08339(11) 0.0342(3) Uani 1 1 d . . .
H29A H 0.6603 0.3148 -0.0604 0.041 Uiso 1 1 calc R . .
O30 O 0.73234(11) 0.23747(9) 0.29999(7) 0.0300(2) Uani 1 1 d . . .
C31 C 0.58244(17) 0.23085(15) 0.29688(11) 0.0326(3) Uani 1 1 d . . .
H31A H 0.5039 0.1483 0.2395 0.039 Uiso 1 1 calc R . .
H31B H 0.5781 0.3085 0.2834 0.039 Uiso 1 1 calc R . .
C32 C 0.54215(16) 0.23088(13) 0.39467(11) 0.0288(3) Uani 1 1 d . . .
C33 C 0.43339(18) 0.27453(17) 0.42039(13) 0.0414(4) Uani 1 1 d . . .
H33A H 0.3944 0.3148 0.3808 0.050 Uiso 1 1 calc R . .
C34 C 0.38120(19) 0.25987(19) 0.50346(13) 0.0489(5) Uani 1 1 d . . .
H34A H 0.3051 0.2880 0.5193 0.059 Uiso 1 1 calc R . .
C35 C 0.43978(19) 0.20486(17) 0.56227(12) 0.0448(4) Uani 1 1 d . . .
H35A H 0.4033 0.1936 0.6183 0.054 Uiso 1 1 calc R . .
C36 C 0.5517(2) 0.16596(15) 0.53995(12) 0.0394(4) Uani 1 1 d . . .
H36A H 0.5943 0.1303 0.5820 0.047 Uiso 1 1 calc R . .
C37 C 0.60286(18) 0.17848(14) 0.45654(11) 0.0330(3) Uani 1 1 d . . .
H37A H 0.6798 0.1510 0.4418 0.040 Uiso 1 1 calc R . .

loop_
_atom_site_aniso_label
_atom_site_aniso_U_11
_atom_site_aniso_U_22
_atom_site_aniso_U_33
_atom_site_aniso_U_23
_atom_site_aniso_U_13
_atom_site_aniso_U_12
C1 0.0454(9) 0.0302(8) 0.0407(8) 0.0112(7) 0.0180(7) 0.0182(7)
O2 0.0350(6) 0.0300(5) 0.0362(6) 0.0093(4) 0.0156(5) 0.0133(4)
C3 0.0239(7) 0.0289(7) 0.0261(7) 0.0092(6) 0.0050(5) 0.0120(6)
C4 0.0232(7) 0.0301(7) 0.0335(7) 0.0131(6) 0.0091(6) 0.0076(6)
C5 0.0234(7) 0.0223(6) 0.0369(8) 0.0099(6) 0.0064(6) 0.0059(5)
C6 0.0216(6) 0.0253(6) 0.0302(7) 0.0092(6) 0.0044(5) 0.0095(5)
C7 0.0252(7) 0.0271(7) 0.0317(7) 0.0134(6) 0.0096(6) 0.0104(6)
C8 0.0274(7) 0.0227(6) 0.0322(7) 0.0109(6) 0.0069(6) 0.0096(5)
C9 0.0236(7) 0.0255(7) 0.0354(7) 0.0067(6) 0.0068(6) 0.0078(6)
N10 0.0250(6) 0.0237(5) 0.0285(6) 0.0088(5) 0.0073(5) 0.0108(5)
O11 0.0447(6) 0.0429(6) 0.0301(5) 0.0157(5) 0.0062(5) 0.0220(5)
C11 0.0338(7) 0.0227(6) 0.0222(6) 0.0043(5) 0.0061(6) 0.0117(6)
C12 0.0302(7) 0.0199(6) 0.0245(6) 0.0072(5) 0.0095(5) 0.0094(5)
C13 0.0244(6) 0.0204(6) 0.0253(6) 0.0078(5) 0.0088(5) 0.0098(5)
C14 0.0259(7) 0.0196(6) 0.0279(7) 0.0076(5) 0.0095(5) 0.0084(5)
C15 0.0274(7) 0.0230(7) 0.0387(8) 0.0086(6) 0.0099(6) 0.0107(6)
C16 0.0289(7) 0.0256(7) 0.0284(7) 0.0102(5) 0.0150(6) 0.0141(6)
C17 0.0391(8) 0.0282(7) 0.0255(7) 0.0082(6) 0.0101(6) 0.0171(6)
C18 0.0488(9) 0.0260(7) 0.0318(7) 0.0063(6) 0.0158(7) 0.0170(7)
C19 0.0514(9) 0.0328(8) 0.0478(9) 0.0235(7) 0.0301(8) 0.0272(7)
C20 0.0360(8) 0.0468(9) 0.0433(9) 0.0290(8) 0.0214(7) 0.0244(7)
C21 0.0267(7) 0.0345(7) 0.0330(7) 0.0142(6) 0.0139(6) 0.0132(6)
C22 0.0281(7) 0.0203(6) 0.0254(6) 0.0091(5) 0.0099(5) 0.0100(5)
C23 0.0319(7) 0.0259(7) 0.0287(7) 0.0135(6) 0.0116(6) 0.0110(6)
C24 0.0280(7) 0.0281(7) 0.0264(7) 0.0165(6) 0.0123(6) 0.0121(6)
C25 0.0244(7) 0.0306(7) 0.0305(7) 0.0174(6) 0.0108(6) 0.0113(6)
C26 0.0311(7) 0.0331(7) 0.0326(7) 0.0175(6) 0.0174(6) 0.0160(6)
C27 0.0352(8) 0.0432(9) 0.0250(7) 0.0128(6) 0.0120(6) 0.0135(7)
C28 0.0302(8) 0.0625(11) 0.0282(7) 0.0186(7) 0.0073(6) 0.0213(8)
C29 0.0328(8) 0.0507(9) 0.0324(8) 0.0209(7) 0.0155(6) 0.0260(7)
O30 0.0334(5) 0.0225(5) 0.0301(5) 0.0089(4) 0.0126(4) 0.0079(4)
C31 0.0304(7) 0.0325(7) 0.0307(7) 0.0146(6) 0.0059(6) 0.0090(6)
C32 0.0241(7) 0.0257(7) 0.0294(7) 0.0096(6) 0.0052(6) 0.0055(5)
C33 0.0329(8) 0.0478(9) 0.0394(9) 0.0118(7) 0.0022(7) 0.0208(7)
C34 0.0287(8) 0.0599(11) 0.0415(9) 0.0008(8) 0.0096(7) 0.0169(8)
C35 0.0405(9) 0.0439(9) 0.0335(8) 0.0073(7) 0.0182(7) 0.0047(7)
C36 0.0572(10) 0.0283(7) 0.0318(8) 0.0137(6) 0.0168(7) 0.0149(7)
C37 0.0398(8) 0.0315(7) 0.0322(7) 0.0143(6) 0.0141(6) 0.0176(6)

loop_
_atom_type_symbol
_atom_type_description
_atom_type_scat_dispersion_real
_atom_type_scat_dispersion_imag
_atom_type_scat_source
C C 0.0033 0.0016 'International Tables Vol C Tables 4.2.6.8 and 6.1.1.4'
H H 0.0000 0.0000 'International Tables Vol C Tables 4.2.6.8 and 6.1.1.4'
N N 0.0061 0.0033 'International Tables Vol C Tables 4.2.6.8 and 6.1.1.4'
O O 0.0106 0.0060 'International Tables Vol C Tables 4.2.6.8 and 6.1.1.4'

loop_
_geom_angle_atom_site_label_1
_geom_angle_atom_site_label_2
_geom_angle_atom_site_label_3
_geom_angle
_geom_angle_site_symmetry_1
_geom_angle_site_symmetry_3
_geom_angle_publ_flag
O2 C1 H1A 109.5 . . ?
O2 C1 H1B 109.5 . . ?
H1A C1 H1B 109.5 . . ?
O2 C1 H1C 109.5 . . ?
H1A C1 H1C 109.5 . . ?
H1B C1 H1C 109.5 . . ?
C3 O2 C1 117.14(11) . . ?
O2 C3 C8 124.69(12) . . ?
O2 C3 C4 115.79(12) . . ?
C8 C3 C4 119.50(12) . . ?
C5 C4 C3 120.21(12) . . ?
C5 C4 H4A 119.9 . . ?
C3 C4 H4A 119.9 . . ?
C4 C5 C6 121.18(12) . . ?
C4 C5 H5A 119.4 . . ?
C6 C5 H5A 119.4 . . ?
C7 C6 C5 117.91(12) . . ?
C7 C6 C9 122.29(12) . . ?
C5 C6 C9 119.69(12) . . ?
C6 C7 C8 121.61(12) . . ?
C6 C7 H7A 119.2 . . ?
C8 C7 H7A 119.2 . . ?
C7 C8 C3 119.50(12) . . ?
C7 C8 H8A 120.3 . . ?
C3 C8 H8A 120.3 . . ?
N10 C9 C6 114.37(11) . . ?
N10 C9 H9A 108.7 . . ?
C6 C9 H9A 108.7 . . ?
N10 C9 H9B 108.7 . . ?
C6 C9 H9B 108.7 . . ?
H9A C9 H9B 107.6 . . ?
C11 N10 C9 130.89(12) . . ?
C11 N10 C13 96.41(10) . . ?
C9 N10 C13 132.37(11) . . ?
O11 C11 N10 132.06(14) . . ?
O11 C11 C12 135.75(13) . . ?
N10 C11 C12 92.19(10) . . ?
O30 C12 C11 112.85(11) . . ?
O30 C12 C13 116.92(10) . . ?
C11 C12 C13 86.16(10) . . ?
O30 C12 H12A 112.8 . . ?
C11 C12 H12A 112.8 . . ?
C13 C12 H12A 112.8 . . ?
N10 C13 C22 113.18(10) . . ?
N10 C13 C14 111.19(10) . . ?
C22 C13 C14 115.08(11) . . ?
N10 C13 C12 85.23(9) . . ?
C22 C13 C12 113.78(10) . . ?
C14 C13 C12 114.82(10) . . ?
C15 C14 C13 112.82(11) . . ?
C15 C14 H14A 109.0 . . ?
C13 C14 H14A 109.0 . . ?
C15 C14 H14B 109.0 . . ?
C13 C14 H14B 109.0 . . ?
H14A C14 H14B 107.8 . . ?
C16 C15 C14 114.88(11) . . ?
C16 C15 H15A 108.5 . . ?
C14 C15 H15A 108.5 . . ?
C16 C15 H15B 108.5 . . ?
C14 C15 H15B 108.5 . . ?
H15A C15 H15B 107.5 . . ?
C21 C16 C17 117.96(13) . . ?
C21 C16 C15 119.99(12) . . ?
C17 C16 C15 122.05(13) . . ?
C16 C17 C18 120.81(14) . . ?
C16 C17 H17A 119.6 . . ?
C18 C17 H17A 119.6 . . ?
C19 C18 C17 120.12(14) . . ?
C19 C18 H18A 119.9 . . ?
C17 C18 H18A 119.9 . . ?
C20 C19 C18 119.57(13) . . ?
C20 C19 H19A 120.2 . . ?
C18 C19 H19A 120.2 . . ?
C19 C20 C21 120.11(14) . . ?
C19 C20 H20A 119.9 . . ?
C21 C20 H20A 119.9 . . ?
C20 C21 C16 121.39(14) . . ?
C20 C21 H21A 119.3 . . ?
C16 C21 H21A 119.3 . . ?
C13 C22 C23 114.56(11) . . ?
C13 C22 H22A 108.6 . . ?
C23 C22 H22A 108.6 . . ?
C13 C22 H22B 108.6 . . ?
C23 C22 H22B 108.6 . . ?
H22A C22 H22B 107.6 . . ?
C24 C23 C22 111.86(11) . . ?
C24 C23 H23A 109.2 . . ?
C22 C23 H23A 109.2 . . ?
C24 C23 H23B 109.2 . . ?
C22 C23 H23B 109.2 . . ?
H23A C23 H23B 107.9 . . ?
C25 C24 C29 118.13(13) . . ?
C25 C24 C23 120.58(12) . . ?
C29 C24 C23 121.28(12) . . ?
C26 C25 C24 121.22(13) . . ?
C26 C25 H25A 119.4 . . ?
C24 C25 H25A 119.4 . . ?
C27 C26 C25 120.11(13) . . ?
C27 C26 H26A 119.9 . . ?
C25 C26 H26A 119.9 . . ?
C26 C27 C28 119.67(14) . . ?
C26 C27 H27A 120.2 . . ?
C28 C27 H27A 120.2 . . ?
C27 C28 C29 120.07(14) . . ?
C27 C28 H28A 120.0 . . ?
C29 C28 H28A 120.0 . . ?
C28 C29 C24 120.81(13) . . ?
C28 C29 H29A 119.6 . . ?
C24 C29 H29A 119.6 . . ?
C12 O30 C31 113.72(10) . . ?
O30 C31 C32 113.21(11) . . ?
O30 C31 H31A 108.9 . . ?
C32 C31 H31A 108.9 . . ?
O30 C31 H31B 108.9 . . ?
C32 C31 H31B 108.9 . . ?
H31A C31 H31B 107.7 . . ?
C37 C32 C33 118.47(13) . . ?
C37 C32 C31 121.15(13) . . ?
C33 C32 C31 120.20(13) . . ?
C32 C33 C34 120.76(16) . . ?
C32 C33 H33A 119.6 . . ?
C34 C33 H33A 119.6 . . ?
C35 C34 C33 119.90(15) . . ?
C35 C34 H34A 120.1 . . ?
C33 C34 H34A 120.1 . . ?
C34 C35 C36 119.89(15) . . ?
C34 C35 H35A 120.1 . . ?
C36 C35 H35A 120.1 . . ?
C35 C36 C37 120.59(15) . . ?
C35 C36 H36A 119.7 . . ?
C37 C36 H36A 119.7 . . ?
C32 C37 C36 120.31(14) . . ?
C32 C37 H37A 119.8 . . ?
C36 C37 H37A 119.8 . . ?

loop_
_geom_bond_atom_site_label_1
_geom_bond_atom_site_label_2
_geom_bond_distance
_geom_bond_site_symmetry_2
_geom_bond_publ_flag
C1 O2 1.4276(17) . ?
C1 H1A 0.9800 . ?
C1 H1B 0.9800 . ?
C1 H1C 0.9800 . ?
O2 C3 1.3686(16) . ?
C3 C8 1.3905(19) . ?
C3 C4 1.3929(19) . ?
C4 C5 1.380(2) . ?
C4 H4A 0.9500 . ?
C5 C6 1.3957(19) . ?
C5 H5A 0.9500 . ?
C6 C7 1.3901(19) . ?
C6 C9 1.5157(19) . ?
C7 C8 1.3904(19) . ?
C7 H7A 0.9500 . ?
C8 H8A 0.9500 . ?
C9 N10 1.4475(17) . ?
C9 H9A 0.9900 . ?
C9 H9B 0.9900 . ?
N10 C11 1.3523(17) . ?
N10 C13 1.4952(17) . ?
O11 C11 1.2164(17) . ?
C11 C12 1.532(2) . ?
C12 O30 1.4031(15) . ?
C12 C13 1.5784(18) . ?
C12 H12A 1.0000 . ?
C13 C22 1.5273(18) . ?
C13 C14 1.5277(17) . ?
C14 C15 1.5250(19) . ?
C14 H14A 0.9900 . ?
C14 H14B 0.9900 . ?
C15 C16 1.5077(18) . ?
C15 H15A 0.9900 . ?
C15 H15B 0.9900 . ?
C16 C21 1.389(2) . ?
C16 C17 1.394(2) . ?
C17 C18 1.395(2) . ?
C17 H17A 0.9500 . ?
C18 C19 1.384(2) . ?
C18 H18A 0.9500 . ?
C19 C20 1.381(2) . ?
C19 H19A 0.9500 . ?
C20 C21 1.387(2) . ?
C20 H20A 0.9500 . ?
C21 H21A 0.9500 . ?
C22 C23 1.5357(17) . ?
C22 H22A 0.9900 . ?
C22 H22B 0.9900 . ?
C23 C24 1.5110(19) . ?
C23 H23A 0.9900 . ?
C23 H23B 0.9900 . ?
C24 C25 1.3906(19) . ?
C24 C29 1.395(2) . ?
C25 C26 1.387(2) . ?
C25 H25A 0.9500 . ?
C26 C27 1.383(2) . ?
C26 H26A 0.9500 . ?
C27 C28 1.385(2) . ?
C27 H27A 0.9500 . ?
C28 C29 1.394(2) . ?
C28 H28A 0.9500 . ?
C29 H29A 0.9500 . ?
O30 C31 1.4297(17) . ?
C31 C32 1.5116(19) . ?
C31 H31A 0.9900 . ?
C31 H31B 0.9900 . ?
C32 C37 1.387(2) . ?
C32 C33 1.393(2) . ?
C33 C34 1.394(2) . ?
C33 H33A 0.9500 . ?
C34 C35 1.370(3) . ?
C34 H34A 0.9500 . ?
C35 C36 1.378(2) . ?
C35 H35A 0.9500 . ?
C36 C37 1.388(2) . ?
C36 H36A 0.9500 . ?
C37 H37A 0.9500 . ?
